data_7032218
loop_
_publ_author_name
'Bala, Sukhen'
'Mondal, Indranil'
'Goswami, Arijit'
'Pal, Ujjwal'
'Mondal, Raju'

_publ_section_title
;
 Synthesis, crystal structure and optical properties of a
 naphthylbisimide-Ni complex: a framework on TiO2 for visible light H2
 production.
;
_journal_issue 42
_journal_name_full 'Dalton transactions (Cambridge, England : 2003)'
_journal_page_first 15704
_journal_page_last 15707
_journal_paper_doi 10.1039/c4dt02006e
_journal_volume 43
_journal_year 2014
_chemical_formula_sum 'C72 H52 N20 Ni4 O16 S4'
_chemical_formula_weight 1816.42
_chemical_name_systematic
; 
 ? 
;
_space_group_IT_number 2
_symmetry_cell_setting triclinic
_symmetry_space_group_name_Hall '-P 1'
_symmetry_space_group_name_H-M 'P -1'
_atom_sites_solution_hydrogens geom
_atom_sites_solution_primary direct
_atom_sites_solution_secondary difmap
_audit_creation_method SHELXL-97
_cell_angle_alpha 91.61(2)
_cell_angle_beta 107.895(19)
_cell_angle_gamma 102.39(2)
_cell_formula_units_Z 1
_cell_length_a 13.030(9)
_cell_length_b 13.687(10)
_cell_length_c 15.078(10)
_cell_measurement_reflns_used 4391
_cell_measurement_temperature 120(2)
_cell_measurement_theta_max 30.10
_cell_measurement_theta_min 2.21
_cell_volume 2487(3)
_computing_cell_refinement 'Bruker APEX-2'
_computing_data_collection 'Bruker APEX-2'
_computing_data_reduction 'Bruker SHELXTL'
_computing_molecular_graphics 'Bruker SHELXTL'
_computing_publication_material 'Bruker SHELXTL'
_computing_structure_refinement 'SHELXL-97 (Sheldrick, 1997)'
_computing_structure_solution 'SHELXS-97 (Sheldrick, 1990)'
_diffrn_ambient_temperature 120(2)
_diffrn_detector_area_resol_mean 8
_diffrn_measured_fraction_theta_full 0.968
_diffrn_measured_fraction_theta_max 0.968
_diffrn_measurement_device_type 'Bruker APEX-2 CCD area detector'
_diffrn_measurement_method '/w scans'
_diffrn_radiation_monochromator graphite
_diffrn_radiation_source 'fine-focus sealed tube'
_diffrn_radiation_type MoK\a
_diffrn_radiation_wavelength 0.71073
_diffrn_reflns_av_R_equivalents 0.0470
_diffrn_reflns_av_sigmaI/netI 0.1377
_diffrn_reflns_limit_h_max 15
_diffrn_reflns_limit_h_min -13
_diffrn_reflns_limit_k_max 16
_diffrn_reflns_limit_k_min -16
_diffrn_reflns_limit_l_max 17
_diffrn_reflns_limit_l_min -18
_diffrn_reflns_number 22916
_diffrn_reflns_theta_full 25.49
_diffrn_reflns_theta_max 25.49
_diffrn_reflns_theta_min 1.53
_diffrn_standards_decay_% 0
_exptl_absorpt_coefficient_mu 0.892
_exptl_absorpt_correction_T_max 1.000000
_exptl_absorpt_correction_T_min 0.778868
_exptl_absorpt_correction_type multi-scan
_exptl_absorpt_process_details 'SADABS v.2.03 (Bruker, 2001), R(int)=0.0941 before correction'
_exptl_crystal_colour Pink
_exptl_crystal_density_diffrn 1.213
_exptl_crystal_density_meas ?
_exptl_crystal_density_method 'not measured'
_exptl_crystal_description Needle
_exptl_crystal_F_000 928
_exptl_crystal_size_max 0.32
_exptl_crystal_size_mid 0.12
_exptl_crystal_size_min 0.10
_refine_diff_density_max 1.262
_refine_diff_density_min -1.440
_refine_diff_density_rms 0.118
_refine_ls_extinction_method none
_refine_ls_goodness_of_fit_ref 1.241
_refine_ls_hydrogen_treatment constr
_refine_ls_matrix_type full
_refine_ls_number_parameters 536
_refine_ls_number_reflns 8967
_refine_ls_number_restraints 9
_refine_ls_restrained_S_all 1.244
_refine_ls_R_factor_all 0.1208
_refine_ls_R_factor_gt 0.0821
_refine_ls_shift/su_max 0.000
_refine_ls_shift/su_mean 0.000
_refine_ls_structure_factor_coef Fsqd
_refine_ls_weighting_details 'calc w=1/[\s^2^(Fo^2^)+(0.1000P)^2^+0.0000P] where P=(Fo^2^+2Fc^2^)/3'
_refine_ls_weighting_scheme calc
_refine_ls_wR_factor_gt 0.2171
_refine_ls_wR_factor_ref 0.2675
_reflns_number_gt 5669
_reflns_number_total 8967
_reflns_threshold_expression I>2\s(I)
_cod_data_source_file c4dt02006e2.cif
_cod_data_source_block 12sb062_0m_sq_d_sq_d_sq_d
_cod_depositor_comments
;
The following automatic conversions were performed:

'_symmetry_cell_setting' value 'Triclinic' changed to 'triclinic'
according to
/usr/data/users/saulius/crontab/automatic-downloads/rss-feeds/RSC/lib/dictionaries/cif_core.dic
dictionary named 'cif_core.dic' version 2.4.2 from 2011-04-26.

Automatic conversion script
Id: cif_fix_values 2281 2013-09-26 08:29:07Z andrius 

 Adding full bibliography for 7032218.cif.

The following automatic conversions were performed:

'_exptl_crystal_density_meas' value 'not measured' was changed to '?'
- the value is perceived as not measured.

Automatic conversion script
Id: cif_fix_values 3008 2015-01-20 13:52:24Z robertas 
;
_cod_original_sg_symbol_H-M P-1
_cod_database_code 7032218

loop_
_symmetry_equiv_pos_as_xyz
'x, y, z'
'-x, -y, -z'

loop_
_atom_site_label
_atom_site_type_symbol
_atom_site_fract_x
_atom_site_fract_y
_atom_site_fract_z
_atom_site_U_iso_or_equiv
_atom_site_adp_type
_atom_site_occupancy
_atom_site_symmetry_multiplicity
_atom_site_calc_flag
_atom_site_refinement_flags
_atom_site_disorder_assembly
_atom_site_disorder_group
Ni1 Ni -0.26159(5) 0.92317(5) 0.92659(6) 0.0374(3) Uani 1 1 d . . .
Ni2 Ni -0.54640(5) 0.75697(5) 0.74114(6) 0.0386(3) Uani 1 1 d . A .
N3 N -0.4574(4) 0.7338(3) 0.8588(3) 0.0383(12) Uani 1 1 d . . .
N2 N -0.3603(4) 0.7856(3) 0.9209(4) 0.0378(12) Uani 1 1 d . A .
N2A N -0.3615(4) 0.9409(3) 0.8014(3) 0.0356(12) Uani 1 1 d . A .
N3A N -0.4521(4) 0.8810(4) 0.7364(4) 0.0406(13) Uani 1 1 d . . .
N10 N -0.6416(4) 0.6355(3) 0.7607(4) 0.0367(12) Uani 1 1 d . . .
N5 N -0.7480(4) 0.5775(3) 0.7015(4) 0.0395(13) Uani 1 1 d . A .
N4A N -0.6263(4) 0.7867(4) 0.6184(3) 0.0443(14) Uani 1 1 d . . .
O1S O -0.3572(3) 0.9855(3) 0.9963(3) 0.0424(10) Uani 1 1 d D A .
N5A N -0.7306(4) 0.7318(4) 0.5580(4) 0.0481(15) Uani 1 1 d . A .
N1 N -0.1779(4) 0.8733(3) 1.0556(4) 0.0377(12) Uani 1 1 d . A .
O3 O -0.8255(4) 0.6384(3) 0.8036(4) 0.0544(13) Uani 1 1 d . A .
O3A O -0.8108(4) 0.8047(3) 0.6507(4) 0.0641(15) Uani 1 1 d . A .
C13 C -0.9436(4) 0.5060(4) 0.6847(5) 0.0391(15) Uani 1 1 d . A .
C22 C -0.9526(5) 0.4424(4) 0.6073(4) 0.0354(14) Uani 1 1 d . . .
C6 C -0.3353(4) 0.7350(4) 0.9964(4) 0.0340(14) Uani 1 1 d . . .
C23 C -0.7485(5) 0.5083(5) 0.6328(5) 0.0460(17) Uani 1 1 d . . .
O1 O -0.6489(4) 0.5038(3) 0.8549(3) 0.0526(13) Uani 1 1 d . . .
C9 C -0.6008(5) 0.5875(4) 0.8362(5) 0.0406(15) Uani 1 1 d . A .
C21 C -0.8582(4) 0.4400(4) 0.5780(4) 0.0348(14) Uani 1 1 d . A .
C9K C -0.8369(5) 0.5793(4) 0.7368(5) 0.0416(16) Uani 1 1 d . . .
C18 C -1.0665(5) 0.3162(4) 0.4757(5) 0.0445(17) Uani 1 1 d . . .
C17 C -1.0577(4) 0.3781(4) 0.5566(5) 0.0412(16) Uani 1 1 d . . .
O2A O -0.6537(4) 0.6885(4) 0.4491(4) 0.0727(17) Uani 1 1 d . A .
C5 C -0.2318(5) 0.7824(4) 1.0738(4) 0.0371(14) Uani 1 1 d . A .
C12A C -0.8224(5) 0.7463(5) 0.5843(5) 0.052(2) Uani 1 1 d . . .
N1A N -0.1857(4) 1.0746(4) 0.9068(4) 0.0456(14) Uani 1 1 d . A .
O2 O -0.6637(4) 0.5034(4) 0.6159(4) 0.0635(14) Uani 1 1 d . A .
C6A C -0.3374(5) 1.0307(5) 0.7631(5) 0.054(2) Uani 1 1 d . . .
O1A O -0.6377(4) 0.9127(4) 0.5185(3) 0.0769(19) Uani 1 1 d . . .
C11A C -0.7369(5) 0.6828(5) 0.4740(5) 0.0465(17) Uani 1 1 d . . .
C16 C -1.1509(5) 0.3802(4) 0.5859(5) 0.0432(17) Uani 1 1 d . . .
C15 C -1.1403(5) 0.4376(5) 0.6635(5) 0.054(2) Uani 1 1 d . A .
H15A H -1.2020 0.4348 0.6829 0.064 Uiso 1 1 calc R . .
C7 C -0.4185(5) 0.6460(4) 0.9832(4) 0.0435(17) Uani 1 1 d . A .
H7A H -0.4228 0.5965 1.0239 0.052 Uiso 1 1 calc R . .
C8 C -0.4926(5) 0.6495(4) 0.8952(5) 0.0403(15) Uani 1 1 d . A .
C20 C -0.8695(6) 0.3779(5) 0.5030(5) 0.0546(19) Uani 1 1 d . . .
H20A H -0.8072 0.3765 0.4857 0.065 Uiso 1 1 calc R A .
C9A C -0.5917(6) 0.8770(5) 0.5916(5) 0.057(2) Uani 1 1 d . A .
C5A C -0.2403(5) 1.1050(4) 0.8224(5) 0.0474(18) Uani 1 1 d . A .
C1 C -0.0811(5) 0.9197(5) 1.1228(5) 0.056(2) Uani 1 1 d . . .
H1A H -0.0422 0.9815 1.1128 0.068 Uiso 1 1 calc R A .
C1A C -0.1002(5) 1.1433(5) 0.9663(5) 0.0516(19) Uani 1 1 d . . .
H1AA H -0.0615 1.1234 1.0229 0.062 Uiso 1 1 calc R A .
C7A C -0.4134(5) 1.0277(5) 0.6752(5) 0.056(2) Uani 1 1 d . A .
H7AA H -0.4158 1.0776 0.6344 0.068 Uiso 1 1 calc R . .
C8A C -0.4863(5) 0.9324(5) 0.6613(5) 0.0533(19) Uani 1 1 d . A .
C19 C -0.9737(5) 0.3141(5) 0.4492(5) 0.0484(17) Uani 1 1 d . A .
H19A H -0.9794 0.2721 0.3976 0.058 Uiso 1 1 calc R . .
C14 C -1.0351(5) 0.5037(5) 0.7175(5) 0.0504(18) Uani 1 1 d . . .
H14A H -1.0278 0.5429 0.7714 0.061 Uiso 1 1 calc R A .
C4A C -0.2094(5) 1.2028(5) 0.7998(5) 0.0543(19) Uani 1 1 d . . .
H4AA H -0.2478 1.2219 0.7426 0.065 Uiso 1 1 calc R A .
C4 C -0.1907(6) 0.7369(5) 1.1546(5) 0.062(2) Uani 1 1 d . . .
H4A H -0.2291 0.6740 1.1627 0.074 Uiso 1 1 calc R A .
C1S C -0.3636(7) 1.0227(7) 1.1648(6) 0.079(3) Uani 1 1 d D A .
H1SD H -0.3429 0.9622 1.1865 0.118 Uiso 1 1 calc R . .
H1SE H -0.4429 1.0097 1.1382 0.118 Uiso 1 1 calc R . .
H1SF H -0.3385 1.0740 1.2165 0.118 Uiso 1 1 calc R . .
C3A C -0.1210(6) 1.2713(5) 0.8630(6) 0.084(3) Uani 1 1 d . A .
H3AA H -0.0989 1.3364 0.8483 0.100 Uiso 1 1 calc R . .
C2 C -0.0376(6) 0.8785(5) 1.2065(5) 0.069(3) Uani 1 1 d . A .
H2A H 0.0281 0.9127 1.2515 0.083 Uiso 1 1 calc R . .
C3 C -0.0958(6) 0.7838(5) 1.2207(5) 0.073(3) Uani 1 1 d . A .
H3A H -0.0688 0.7542 1.2752 0.087 Uiso 1 1 calc R . .
C2A C -0.0664(6) 1.2418(5) 0.9482(6) 0.069(2) Uani 1 1 d . A .
H2AA H -0.0083 1.2870 0.9924 0.082 Uiso 1 1 calc R . .
S1 S -0.30168(13) 1.06361(12) 1.07822(13) 0.0516(5) Uani 1 1 d D . .
C2S C -0.3614(7) 1.1676(5) 1.0450(8) 0.087(3) Uani 1 1 d D A .
H2SA H -0.3307 1.2012 1.0007 0.131 Uiso 1 1 calc R . .
H2SB H -0.3456 1.2135 1.0994 0.131 Uiso 1 1 calc R . .
H2SC H -0.4403 1.1441 1.0169 0.131 Uiso 1 1 calc R . .
O1SA O -0.1467(7) 0.8785(6) 0.8658(6) 0.040(2) Uiso 0.66 1 d PD A 1
S1SA S -0.1925(2) 0.8064(3) 0.7810(2) 0.0652(9) Uani 0.66 1 d PD A 1
C2SA C -0.1653(14) 0.8762(10) 0.6899(8) 0.086(4) Uani 0.66 1 d PD A 1
H2SD H -0.2147 0.9205 0.6732 0.129 Uiso 0.66 1 calc PR A 1
H2SE H -0.1765 0.8308 0.6362 0.129 Uiso 0.66 1 calc PR A 1
H2SF H -0.0900 0.9150 0.7110 0.129 Uiso 0.66 1 calc PR A 1
C1SA C -0.0907(12) 0.7367(12) 0.7869(10) 0.095(5) Uani 0.66 1 d PD A 1
H1SA H -0.0910 0.6908 0.8339 0.142 Uiso 0.66 1 calc PR A 1
H1SB H -0.0189 0.7820 0.8028 0.142 Uiso 0.66 1 calc PR A 1
H1SC H -0.1073 0.6997 0.7272 0.142 Uiso 0.66 1 calc PR A 1
O1SB O -0.1472(13) 0.8600(12) 0.8848(11) 0.040(5) Uiso 0.34 1 d PD A 2
S1SB S -0.161(2) 0.838(2) 0.7854(17) 0.292(15) Uiso 0.34 1 d PD A 2
C1SB C -0.266(3) 0.729(2) 0.739(2) 0.106(10) Uiso 0.34 1 d PD A 2
H1SG H -0.3358 0.7406 0.7391 0.159 Uiso 0.34 1 calc PR A 2
H1SH H -0.2494 0.6752 0.7762 0.159 Uiso 0.34 1 calc PR A 2
H1SI H -0.2695 0.7111 0.6757 0.159 Uiso 0.34 1 calc PR A 2
C2SB C -0.046(3) 0.804(3) 0.767(3) 0.111(11) Uiso 0.34 1 d PD A 2
H2SG H 0.0155 0.8620 0.7825 0.167 Uiso 0.34 1 calc PR A 2
H2SH H -0.0644 0.7802 0.7020 0.167 Uiso 0.34 1 calc PR A 2
H2SI H -0.0261 0.7523 0.8052 0.167 Uiso 0.34 1 calc PR A 2

loop_
_atom_site_aniso_label
_atom_site_aniso_U_11
_atom_site_aniso_U_22
_atom_site_aniso_U_33
_atom_site_aniso_U_23
_atom_site_aniso_U_13
_atom_site_aniso_U_12
Ni1 0.0237(4) 0.0328(4) 0.0422(5) 0.0062(3) -0.0009(3) -0.0052(3)
Ni2 0.0248(4) 0.0356(4) 0.0400(5) 0.0061(3) -0.0017(3) -0.0075(3)
N3 0.031(2) 0.033(2) 0.034(3) 0.002(2) -0.001(2) -0.0101(19)
N2 0.022(2) 0.034(2) 0.046(3) 0.001(2) 0.002(2) -0.0031(18)
N2A 0.024(2) 0.036(2) 0.036(3) 0.007(2) 0.002(2) -0.0034(18)
N3A 0.022(2) 0.042(3) 0.047(3) 0.006(2) 0.002(2) -0.0033(19)
N10 0.024(2) 0.037(2) 0.038(3) -0.002(2) 0.002(2) -0.0038(19)
N5 0.024(2) 0.032(2) 0.046(3) 0.003(2) -0.003(2) -0.0086(19)
N4A 0.040(3) 0.048(3) 0.024(3) 0.003(2) 0.000(2) -0.017(2)
O1S 0.034(2) 0.041(2) 0.045(3) -0.0041(19) 0.010(2) -0.0002(17)
N5A 0.028(3) 0.055(3) 0.040(3) 0.011(3) -0.005(2) -0.014(2)
N1 0.024(2) 0.035(2) 0.046(3) -0.001(2) 0.004(2) 0.0002(19)
O3 0.035(2) 0.056(3) 0.056(3) -0.015(2) 0.008(2) -0.011(2)
O3A 0.053(3) 0.046(3) 0.063(4) -0.012(3) -0.009(3) -0.012(2)
C13 0.022(3) 0.041(3) 0.050(4) 0.011(3) 0.011(3) 0.000(2)
C22 0.036(3) 0.028(3) 0.028(3) -0.001(2) -0.004(3) -0.002(2)
C6 0.029(3) 0.029(3) 0.035(3) 0.001(2) 0.001(2) 0.000(2)
C23 0.028(3) 0.041(3) 0.050(4) 0.001(3) -0.006(3) -0.006(3)
O1 0.045(2) 0.039(2) 0.051(3) 0.014(2) -0.001(2) -0.0142(18)
C9 0.033(3) 0.032(3) 0.047(4) 0.003(3) 0.004(3) -0.002(2)
C21 0.024(3) 0.034(3) 0.037(4) -0.005(3) 0.005(3) -0.003(2)
C9K 0.030(3) 0.038(3) 0.046(4) 0.004(3) 0.003(3) -0.001(2)
C18 0.038(3) 0.031(3) 0.042(4) -0.004(3) -0.008(3) -0.006(2)
C17 0.025(3) 0.039(3) 0.046(4) 0.008(3) -0.002(3) -0.005(2)
O2A 0.033(3) 0.097(4) 0.059(3) 0.001(3) 0.001(2) -0.023(2)
C5 0.028(3) 0.037(3) 0.038(4) 0.003(3) 0.000(3) 0.004(2)
C12A 0.038(4) 0.041(3) 0.054(5) 0.014(3) -0.011(3) -0.006(3)
N1A 0.028(2) 0.043(3) 0.051(4) 0.006(2) 0.000(2) -0.004(2)
O2 0.031(2) 0.079(3) 0.066(4) -0.019(3) 0.009(2) -0.005(2)
C6A 0.034(3) 0.042(3) 0.058(5) 0.020(3) -0.007(3) -0.018(3)
O1A 0.063(3) 0.076(3) 0.047(3) 0.026(3) -0.016(3) -0.031(3)
C11A 0.030(3) 0.057(4) 0.031(4) -0.001(3) -0.008(3) -0.008(3)
C16 0.031(3) 0.042(3) 0.039(4) 0.008(3) -0.004(3) -0.006(2)
C15 0.026(3) 0.062(4) 0.057(5) 0.008(4) 0.003(3) -0.008(3)
C7 0.032(3) 0.038(3) 0.045(4) 0.014(3) -0.002(3) -0.004(2)
C8 0.033(3) 0.034(3) 0.047(4) 0.012(3) 0.008(3) -0.002(2)
C20 0.040(4) 0.049(4) 0.056(5) -0.011(3) -0.007(3) 0.008(3)
C9A 0.047(4) 0.065(4) 0.033(4) 0.018(3) -0.005(3) -0.016(3)
C5A 0.031(3) 0.044(3) 0.049(4) 0.012(3) -0.001(3) -0.011(3)
C1 0.032(3) 0.049(4) 0.063(5) 0.009(3) -0.012(3) -0.004(3)
C1A 0.027(3) 0.043(3) 0.067(5) 0.002(3) -0.001(3) -0.006(2)
C7A 0.036(3) 0.055(4) 0.056(5) 0.025(3) -0.002(3) -0.015(3)
C8A 0.039(3) 0.057(4) 0.048(4) 0.018(3) 0.004(3) -0.010(3)
C19 0.040(3) 0.046(3) 0.048(4) -0.007(3) 0.003(3) 0.005(3)
C14 0.038(3) 0.048(3) 0.050(4) -0.006(3) 0.003(3) -0.005(3)
C4A 0.046(4) 0.049(4) 0.045(4) 0.011(3) -0.003(3) -0.012(3)
C4 0.046(4) 0.053(4) 0.062(5) 0.023(4) -0.006(3) -0.008(3)
C1S 0.053(5) 0.101(6) 0.063(6) -0.006(5) 0.002(4) 0.002(4)
C3A 0.063(5) 0.052(4) 0.099(7) 0.035(4) -0.003(5) -0.027(4)
C2 0.056(4) 0.059(4) 0.055(5) 0.014(4) -0.020(4) -0.010(3)
C3 0.064(5) 0.062(4) 0.053(5) 0.017(4) -0.022(4) -0.009(4)
C2A 0.053(4) 0.056(4) 0.060(5) 0.015(4) -0.009(4) -0.025(3)
S1 0.0338(8) 0.0470(9) 0.0562(12) -0.0103(8) -0.0007(8) -0.0036(6)
C2S 0.066(5) 0.041(4) 0.130(9) -0.025(5) 0.005(6) 0.004(4)
S1SA 0.0390(14) 0.083(2) 0.062(2) -0.0334(16) 0.0069(14) 0.0070(14)
C2SA 0.132(13) 0.084(9) 0.045(8) 0.006(7) 0.028(8) 0.034(9)
C1SA 0.162(16) 0.097(11) 0.067(10) -0.003(8) 0.056(10) 0.092(11)

loop_
_atom_type_symbol
_atom_type_description
_atom_type_scat_dispersion_real
_atom_type_scat_dispersion_imag
_atom_type_scat_source
C C 0.0033 0.0016 'International Tables Vol C Tables 4.2.6.8 and 6.1.1.4'
H H 0.0000 0.0000 'International Tables Vol C Tables 4.2.6.8 and 6.1.1.4'
N N 0.0061 0.0033 'International Tables Vol C Tables 4.2.6.8 and 6.1.1.4'
O O 0.0106 0.0060 'International Tables Vol C Tables 4.2.6.8 and 6.1.1.4'
Ni Ni 0.3393 1.1124 'International Tables Vol C Tables 4.2.6.8 and 6.1.1.4'
S S 0.1246 0.1234 'International Tables Vol C Tables 4.2.6.8 and 6.1.1.4'

loop_
_geom_angle_atom_site_label_1
_geom_angle_atom_site_label_2
_geom_angle_atom_site_label_3
_geom_angle
_geom_angle_site_symmetry_3
N2A Ni1 N2 89.39(19) .
N2A Ni1 O1SB 99.7(5) .
N2 Ni1 O1SB 91.6(5) .
N2A Ni1 N1 167.77(17) .
N2 Ni1 N1 78.40(18) .
O1SB Ni1 N1 80.2(5) .
N2A Ni1 O1S 91.56(19) .
N2 Ni1 O1S 88.97(18) .
O1SB Ni1 O1S 168.8(4) .
N1 Ni1 O1S 88.89(18) .
N2A Ni1 O1SA 91.8(3) .
N2 Ni1 O1SA 98.3(3) .
O1SB Ni1 O1SA 10.4(5) .
N1 Ni1 O1SA 89.3(3) .
O1S Ni1 O1SA 172.0(2) .
N2A Ni1 N1A 78.34(18) .
N2 Ni1 N1A 167.43(19) .
O1SB Ni1 N1A 93.1(5) .
N1 Ni1 N1A 113.89(18) .
O1S Ni1 N1A 88.67(19) .
O1SA Ni1 N1A 84.9(3) .
N3 Ni2 N3A 95.0(2) .
N3 Ni2 N4A 175.1(2) .
N3A Ni2 N4A 80.8(2) .
N3 Ni2 N10 80.57(19) .
N3A Ni2 N10 173.3(2) .
N4A Ni2 N10 103.83(19) .
C8 N3 N2 108.1(5) .
C8 N3 Ni2 117.9(4) .
N2 N3 Ni2 134.0(4) .
C6 N2 N3 108.9(4) .
C6 N2 Ni1 117.3(4) .
N3 N2 Ni1 133.4(4) .
N3A N2A C6A 106.5(4) .
N3A N2A Ni1 134.7(3) .
C6A N2A Ni1 118.7(4) .
C8A N3A N2A 109.2(4) .
C8A N3A Ni2 117.3(4) .
N2A N3A Ni2 132.5(4) .
C9 N10 N5 111.0(4) .
C9 N10 Ni2 117.9(3) .
N5 N10 Ni2 130.7(4) .
C23 N5 C9K 126.1(5) .
C23 N5 N10 117.2(5) .
C9K N5 N10 114.3(5) .
C9A N4A N5A 113.6(5) .
C9A N4A Ni2 118.0(4) .
N5A N4A Ni2 127.3(3) .
S1 O1S Ni1 120.8(2) .
C11A N5A N4A 119.4(5) .
C11A N5A C12A 125.5(5) .
N4A N5A C12A 114.3(6) .
C1 N1 C5 116.1(5) .
C1 N1 Ni1 129.4(4) .
C5 N1 Ni1 114.5(4) .
C22 C13 C14 121.4(5) .
C22 C13 C9K 121.4(6) .
C14 C13 C9K 117.2(6) .
C13 C22 C17 119.2(6) .
C13 C22 C21 121.3(5) .
C17 C22 C21 119.4(6) .
N2 C6 C7 109.2(5) .
N2 C6 C5 116.5(5) .
C7 C6 C5 134.3(5) .
O2 C23 N5 121.7(5) .
O2 C23 C21 120.9(7) .
N5 C23 C21 117.3(6) .
O1 C9 N10 125.6(5) .
O1 C9 C8 125.1(5) .
N10 C9 C8 109.3(4) .
C20 C21 C22 119.9(5) .
C20 C21 C23 121.8(6) .
C22 C21 C23 118.3(6) .
O3 C9K N5 121.4(5) .
O3 C9K C13 123.9(6) .
N5 C9K C13 114.7(6) .
C19 C18 C17 121.0(5) .
C19 C18 C12A 118.7(7) 2_366
C17 C18 C12A 120.3(6) 2_366
C16 C17 C22 119.4(6) .
C16 C17 C18 122.0(5) .
C22 C17 C18 118.6(6) .
N1 C5 C4 123.3(5) .
N1 C5 C6 113.1(5) .
C4 C5 C6 123.6(5) .
O3A C12A N5A 121.8(6) .
O3A C12A C18 123.1(7) 2_366
N5A C12A C18 115.1(7) 2_366
C1A N1A C5A 117.0(5) .
C1A N1A Ni1 129.8(4) .
C5A N1A Ni1 113.0(3) .
C7A C6A N2A 110.3(5) .
C7A C6A C5A 134.9(5) .
N2A C6A C5A 114.7(5) .
O2A C11A N5A 121.5(5) .
O2A C11A C16 120.8(7) 2_366
N5A C11A C16 117.7(6) 2_366
C15 C16 C17 121.0(6) .
C15 C16 C11A 121.1(6) 2_366
C17 C16 C11A 118.0(6) 2_366
C16 C15 C14 121.6(7) .
C16 C15 H15A 119.2 .
C14 C15 H15A 119.2 .
C8 C7 C6 103.7(5) .
C8 C7 H7A 128.2 .
C6 C7 H7A 128.2 .
N3 C8 C7 110.1(5) .
N3 C8 C9 113.9(5) .
C7 C8 C9 135.9(5) .
C21 C20 C19 122.4(7) .
C21 C20 H20A 118.8 .
C19 C20 H20A 118.8 .
O1A C9A N4A 127.2(6) .
O1A C9A C8A 122.4(5) .
N4A C9A C8A 110.4(5) .
N1A C5A C4A 121.6(5) .
N1A C5A C6A 115.2(5) .
C4A C5A C6A 122.9(6) .
N1 C1 C2 122.9(6) .
N1 C1 H1A 118.5 .
C2 C1 H1A 118.5 .
N1A C1A C2A 124.0(6) .
N1A C1A H1AA 118.0 .
C2A C1A H1AA 118.0 .
C6A C7A C8A 104.5(5) .
C6A C7A H7AA 127.8 .
C8A C7A H7AA 127.8 .
N3A C8A C7A 109.4(6) .
N3A C8A C9A 112.8(5) .
C7A C8A C9A 137.6(6) .
C18 C19 C20 118.6(7) .
C18 C19 H19A 120.7 .
C20 C19 H19A 120.7 .
C13 C14 C15 117.2(7) .
C13 C14 H14A 121.4 .
C15 C14 H14A 121.4 .
C3A C4A C5A 119.6(6) .
C3A C4A H4AA 120.2 .
C5A C4A H4AA 120.2 .
C3 C4 C5 120.1(6) .
C3 C4 H4A 120.0 .
C5 C4 H4A 120.0 .
S1 C1S H1SD 109.5 .
S1 C1S H1SE 109.5 .
H1SD C1S H1SE 109.5 .
S1 C1S H1SF 109.5 .
H1SD C1S H1SF 109.5 .
H1SE C1S H1SF 109.5 .
C2A C3A C4A 119.2(6) .
C2A C3A H3AA 120.4 .
C4A C3A H3AA 120.4 .
C1 C2 C3 118.4(6) .
C1 C2 H2A 120.8 .
C3 C2 H2A 120.8 .
C4 C3 C2 119.2(6) .
C4 C3 H3A 120.4 .
C2 C3 H3A 120.4 .
C3A C2A C1A 118.5(6) .
C3A C2A H2AA 120.8 .
C1A C2A H2AA 120.8 .
O1S S1 C2S 104.6(4) .
O1S S1 C1S 105.2(3) .
C2S S1 C1S 99.9(5) .
S1 C2S H2SA 109.5 .
S1 C2S H2SB 109.5 .
H2SA C2S H2SB 109.5 .
S1 C2S H2SC 109.5 .
H2SA C2S H2SC 109.5 .
H2SB C2S H2SC 109.5 .
S1SA O1SA Ni1 118.0(5) .
O1SA S1SA C1SA 105.5(6) .
O1SA S1SA C2SA 105.1(6) .
C1SA S1SA C2SA 94.6(8) .
S1SA C2SA H2SD 109.5 .
S1SA C2SA H2SE 109.5 .
H2SD C2SA H2SE 109.5 .
S1SA C2SA H2SF 109.5 .
H2SD C2SA H2SF 109.5 .
H2SE C2SA H2SF 109.5 .
S1SA C1SA H1SA 109.5 .
S1SA C1SA H1SB 109.5 .
H1SA C1SA H1SB 109.5 .
S1SA C1SA H1SC 109.5 .
H1SA C1SA H1SC 109.5 .
H1SB C1SA H1SC 109.5 .
S1SB O1SB Ni1 121.0(15) .
O1SB S1SB C1SB 110(2) .
O1SB S1SB C2SB 113(2) .
C1SB S1SB C2SB 102(2) .
S1SB C1SB H1SG 109.5 .
S1SB C1SB H1SH 109.5 .
H1SG C1SB H1SH 109.5 .
S1SB C1SB H1SI 109.5 .
H1SG C1SB H1SI 109.5 .
H1SH C1SB H1SI 109.5 .
S1SB C2SB H2SG 109.5 .
S1SB C2SB H2SH 109.5 .
H2SG C2SB H2SH 109.5 .
S1SB C2SB H2SI 109.5 .
H2SG C2SB H2SI 109.5 .
H2SH C2SB H2SI 109.5 .

loop_
_geom_bond_atom_site_label_1
_geom_bond_atom_site_label_2
_geom_bond_distance
_geom_bond_site_symmetry_2
Ni1 N2A 1.991(5) .
Ni1 N2 2.023(4) .
Ni1 O1SB 2.114(16) .
Ni1 N1 2.128(5) .
Ni1 O1S 2.144(4) .
Ni1 O1SA 2.158(9) .
Ni1 N1A 2.168(5) .
Ni2 N3 1.876(5) .
Ni2 N3A 1.887(5) .
Ni2 N4A 1.927(5) .
Ni2 N10 1.939(4) .
N3 C8 1.345(7) .
N3 N2 1.352(6) .
N2 C6 1.340(7) .
N2A N3A 1.362(6) .
N2A C6A 1.390(7) .
N3A C8A 1.359(8) .
N10 C9 1.354(8) .
N10 N5 1.441(6) .
N5 C23 1.382(9) .
N5 C9K 1.419(8) .
N4A C9A 1.341(8) .
N4A N5A 1.415(6) .
O1S S1 1.495(3) .
N5A C11A 1.388(9) .
N5A C12A 1.419(10) .
N1 C1 1.362(8) .
N1 C5 1.371(7) .
O3 C9K 1.226(8) .
O3A C12A 1.215(9) .
C13 C22 1.396(9) .
C13 C14 1.419(9) .
C13 C9K 1.498(8) .
C22 C17 1.427(7) .
C22 C21 1.435(8) .
C6 C7 1.410(7) .
C6 C5 1.489(7) .
C23 O2 1.223(8) .
C23 C21 1.502(7) .
O1 C9 1.266(6) .
C9 C8 1.473(8) .
C21 C20 1.346(9) .
C18 C19 1.390(10) .
C18 C17 1.428(10) .
C18 C12A 1.505(8) 2_366
C17 C16 1.419(9) .
O2A C11A 1.240(9) .
C5 C4 1.393(8) .
C12A C18 1.505(8) 2_366
N1A C1A 1.349(8) .
N1A C5A 1.377(8) .
C6A C7A 1.383(9) .
C6A C5A 1.462(8) .
O1A C9A 1.249(8) .
C11A C16 1.516(8) 2_366
C16 C15 1.344(10) .
C16 C11A 1.516(8) 2_366
C15 C14 1.450(8) .
C15 H15A 0.9300 .
C7 C8 1.390(8) .
C7 H7A 0.9300 .
C20 C19 1.428(8) .
C20 H20A 0.9300 .
C9A C8A 1.479(9) .
C5A C4A 1.396(8) .
C1 C2 1.404(10) .
C1 H1A 0.9300 .
C1A C2A 1.389(9) .
C1A H1AA 0.9300 .
C7A C8A 1.406(8) .
C7A H7AA 0.9300 .
C19 H19A 0.9300 .
C14 H14A 0.9300 .
C4A C3A 1.388(10) .
C4A H4AA 0.9300 .
C4 C3 1.341(9) .
C4 H4A 0.9300 .
C1S S1 1.779(8) .
C1S H1SD 0.9600 .
C1S H1SE 0.9600 .
C1S H1SF 0.9600 .
C3A C2A 1.382(10) .
C3A H3AA 0.9300 .
C2 C3 1.413(9) .
C2 H2A 0.9300 .
C3 H3A 0.9300 .
C2A H2AA 0.9300 .
S1 C2S 1.777(8) .
C2S H2SA 0.9600 .
C2S H2SB 0.9600 .
C2S H2SC 0.9600 .
O1SA S1SA 1.474(8) .
S1SA C1SA 1.775(7) .
S1SA C2SA 1.775(7) .
C2SA H2SD 0.9600 .
C2SA H2SE 0.9600 .
C2SA H2SF 0.9600 .
C1SA H1SA 0.9600 .
C1SA H1SB 0.9600 .
C1SA H1SC 0.9600 .
O1SB S1SB 1.465(18) .
S1SB C1SB 1.749(19) .
S1SB C2SB 1.765(8) .
C1SB H1SG 0.9600 .
C1SB H1SH 0.9600 .
C1SB H1SI 0.9600 .
C2SB H2SG 0.9600 .
C2SB H2SH 0.9600 .
C2SB H2SI 0.9600 .

loop_
_platon_squeeze_void_nr
_platon_squeeze_void_average_x
_platon_squeeze_void_average_y
_platon_squeeze_void_average_z
_platon_squeeze_void_volume
_platon_squeeze_void_count_electrons
_platon_squeeze_void_content
1 -0.031 -0.027 0.496 820 264 ' '
